data_2104071
loop_
_publ_author_name
'van Mechelen, Jan B.'
'Peschar, Rene'
'Schenk, Henk'

_publ_section_title
;
 Structures of mono-unsaturated triacylglycerols. IV. The highest
 melting \b'-2 polymorphs of <i>trans</i>-mono-unsaturated
 triacylglycerols and related saturated TAGs and their polymorphic
 stability
;
_journal_coeditor_code DR5019
_journal_issue 2
_journal_name_full 'Acta Crystallographica Section B'
_journal_page_first 249
_journal_page_last 259
_journal_paper_doi 10.1107/S0108768108004825
_journal_volume 64
_journal_year 2008
_chemical_formula_moiety 'C55 H106 O6'
_chemical_formula_structural 'C55 H106 O6'
_chemical_formula_sum 'C55 H106 O6'
_chemical_formula_weight 863.45
_chemical_melting_point 337
_chemical_name_common '[1_2]\b~0~'-2 PSS'
_chemical_name_systematic 1-palmitoyl-2,3-disteraoylglycerol
_space_group_IT_number 15
_symmetry_cell_setting monoclinic
_symmetry_space_group_name_Hall '-C 2yc'
_symmetry_space_group_name_H-M 'C 1 2/c 1'
_audit_creation_method 'from EXP file using GSAS2CIF'
_cell_angle_alpha 90.0
_cell_angle_beta 90.012(6)
_cell_angle_gamma 90.0
_cell_formula_units_Z 8
_cell_length_a 22.6508(6)
_cell_length_b 5.6532(3)
_cell_length_c 89.462(4)
_cell_measurement_temperature 297
_cell_volume 11455.6(9)
_computing_structure_refinement GSAS
_diffrn_ambient_temperature 297
_diffrn_measurement_device_type Xpert-Pro
_diffrn_radiation_type 'Cu K\a'
_diffrn_radiation_wavelength 1.54059
_exptl_absorpt_correction_T_max 1.00000
_exptl_absorpt_correction_T_min 1.00000
_exptl_absorpt_process_details
;   GSAS Absorption/surface roughness correction: function number 0
 No correction is applied.
;
_exptl_crystal_colour white
_exptl_crystal_density_diffrn 1.001
_exptl_crystal_description 'solid fat'
_refine_ls_extinction_method none
_refine_ls_goodness_of_fit_all 3.09
_refine_ls_hydrogen_treatment constr
_refine_ls_matrix_type full
_refine_ls_number_parameters 540
_refine_ls_number_restraints 547
_refine_ls_shift/su_max 0.09
_refine_ls_shift/su_mean 0.00
_reflns_number_total 359
_cod_data_source_file dr5019.cif
_cod_data_source_block PSS-BPR2-2_1-XPERT-C_publ
_cod_depositor_comments
;
The following automatic conversions were performed:
'_geom_bond_publ_flag' value 'N' changed to 'n' according to
'/home/saulius/struct/CIF-dictionaries/cif_core.dic' dictionary named
'cif_core.dic' version 2.4.1 from 2010-06-29 (332
times).

'_geom_angle_publ_flag' value 'N' changed to 'n' according to
'/home/saulius/struct/CIF-dictionaries/cif_core.dic' dictionary named
'cif_core.dic' version 2.4.1 from 2010-06-29 (324 times).

Automatic conversion script
Id: cif_fix_enum 1527 2010-12-29 10:47:43Z saulius 

The following automatic conversions were performed:

'_geom_bond_publ_flag' value 'N' changed to 'n' according to
/home/saulius/struct/CIF-dictionaries/cif_core.dic dictionary named
'cif_core.dic' version 2.4.1 from 2010-06-29 (332
times).

'_geom_angle_publ_flag' value 'N' changed to 'n' according
to /home/saulius/struct/CIF-dictionaries/cif_core.dic dictionary
named 'cif_core.dic' version 2.4.1 from 2010-06-29 (324 times).

Automatic conversion script
Id: cif_fix_values 1715 2011-07-08 13:25:40Z adriana 
;
_cod_original_cell_volume 11455.5(8)
_cod_original_sg_symbol_H-M 'C 2/c'
_cod_database_code 2104071

loop_
_symmetry_equiv_pos_site_id
_symmetry_equiv_pos_as_xyz
1 +x,+y,+z
2 -x,+y,-z+1/2
-1 -x,-y,-z
-2 +x,-y,+z+1/2
101 +x+1/2,+y+1/2,+z
102 -x+1/2,+y+1/2,-z+1/2
-101 -x+1/2,-y+1/2,-z
-102 +x+1/2,-y+1/2,+z+1/2

loop_
_atom_site_type_symbol
_atom_site_label
_atom_site_fract_x
_atom_site_fract_y
_atom_site_fract_z
_atom_site_U_iso_or_equiv
_atom_site_thermal_displace_type
_atom_site_occupancy
O O1a 0.39138(10) 0.2100(6) 0.72869(2) 0.0253 Uiso 1.0
C C1a 0.42596(7) 0.1114(6) 0.71840(2) 0.0253 Uiso 1.0
C C2a 0.38990(9) 0.0088(5) 0.70596(2) 0.0253 Uiso 1.0
O O2a 0.47875(10) 0.1296(15) 0.71807(6) 0.0253 Uiso 1.0
C C3a 0.43081(9) -0.0759(5) 0.69365(2) 0.0253 Uiso 1.0
C C4a 0.39456(9) -0.1793(4) 0.68098(2) 0.0253 Uiso 1.0
C C5a 0.43506(9) -0.3024(4) 0.66992(2) 0.0253 Uiso 1.0
C C6a 0.39861(9) -0.4018(5) 0.65713(2) 0.0253 Uiso 1.0
C C7a 0.43879(9) -0.4877(5) 0.64467(2) 0.0253 Uiso 1.0
C C8a 0.40161(9) -0.5757(5) 0.63168(2) 0.0253 Uiso 1.0
C C9a 0.44118(9) -0.6804(4) 0.61968(2) 0.0253 Uiso 1.0
C C10a 0.40374(9) -0.7931(4) 0.60752(2) 0.0253 Uiso 1.0
C C11a 0.44317(9) -0.8930(4) 0.59530(2) 0.0253 Uiso 1.0
C C12a 0.40552(9) -0.9999(5) 0.58297(2) 0.0253 Uiso 1.0
C C13a 0.44467(9) -1.0942(5) 0.57052(2) 0.0253 Uiso 1.0
C C14a 0.40699(9) -1.2021(4) 0.55819(2) 0.0253 Uiso 1.0
C C15a 0.44604(9) -1.3133(4) 0.54626(2) 0.0253 Uiso 1.0
C C16a 0.40848(11) -1.4204(5) 0.53389(3) 0.0253 Uiso 1.0
C C1 0.42030(9) 0.3081(4) 0.74191(2) 0.0253 Uiso 1.0
C C2 0.38425(8) 0.5056(3) 0.74850(2) 0.0253 Uiso 1.0
O O1b 0.34768(9) 0.6155(6) 0.73696(3) 0.0253 Uiso 1.0
C C1b 0.29414(8) 0.6895(6) 0.740987(18) 0.0253 Uiso 1.0
C C2b 0.26237(10) 0.7987(4) 0.72799(2) 0.0253 Uiso 1.0
O O2b 0.27203(17) 0.6531(14) 0.75297(3) 0.0253 Uiso 1.0
C C3b 0.23092(10) 0.6075(4) 0.71911(2) 0.0253 Uiso 1.0
C C4b 0.25478(11) 0.6028(4) 0.70326(2) 0.0253 Uiso 1.0
C C5b 0.23935(11) 0.3692(4) 0.69587(2) 0.0253 Uiso 1.0
C C6b 0.26478(11) 0.3663(4) 0.68018(2) 0.0253 Uiso 1.0
C C7b 0.24392(11) 0.1478(4) 0.67184(2) 0.0253 Uiso 1.0
C C8b 0.26729(11) 0.1562(4) 0.65593(2) 0.0253 Uiso 1.0
C C9b 0.24198(11) -0.0462(4) 0.64678(2) 0.0253 Uiso 1.0
C C10b 0.26409(11) -0.0279(4) 0.63079(2) 0.0253 Uiso 1.0
C C11b 0.24376(11) -0.2409(4) 0.62181(2) 0.0253 Uiso 1.0
C C12b 0.27106(11) -0.2339(4) 0.60630(2) 0.0253 Uiso 1.0
C C13b 0.24826(11) -0.4394(4) 0.59697(2) 0.0253 Uiso 1.0
C C14b 0.27130(11) -0.4189(4) 0.58107(2) 0.0253 Uiso 1.0
C C15b 0.24615(11) -0.6166(4) 0.57146(2) 0.0253 Uiso 1.0
C C16b 0.27184(11) -0.6051(4) 0.55575(2) 0.0253 Uiso 1.0
C C17b 0.25372(11) -0.8230(4) 0.54686(2) 0.0253 Uiso 1.0
C C18b 0.27725(12) -0.8083(5) 0.53096(2) 0.0253 Uiso 1.0
C C3 0.42430(10) 0.6873(4) 0.75540(2) 0.0253 Uiso 1.0
O O1c 0.4134(2) 0.7055(4) 0.77146(2) 0.0253 Uiso 1.0
C C1c 0.42595(18) 0.5171(3) 0.779802(18) 0.0253 Uiso 1.0
C C2c 0.40612(13) 0.5537(3) 0.79560(2) 0.0253 Uiso 1.0
O O2c 0.4414(3) 0.3294(4) 0.77492(4) 0.0253 Uiso 1.0
C C3c 0.40310(13) 0.3151(3) 0.80333(2) 0.0253 Uiso 1.0
C C4c 0.41044(13) 0.3469(3) 0.82006(2) 0.0253 Uiso 1.0
C C5c 0.41491(13) 0.1061(3) 0.82752(2) 0.0253 Uiso 1.0
C C6c 0.40317(13) 0.1318(4) 0.84415(2) 0.0253 Uiso 1.0
C C7c 0.41553(13) -0.1004(4) 0.85207(2) 0.0253 Uiso 1.0
C C8c 0.40650(13) -0.0685(3) 0.86877(2) 0.0253 Uiso 1.0
C C9c 0.41585(13) -0.3027(3) 0.87674(2) 0.0253 Uiso 1.0
C C10c 0.40313(13) -0.2738(4) 0.89331(2) 0.0253 Uiso 1.0
C C11c 0.41502(13) -0.5049(4) 0.90145(2) 0.0253 Uiso 1.0
C C12c 0.40470(13) -0.4716(4) 0.91809(2) 0.0253 Uiso 1.0
C C13c 0.41603(13) -0.7022(4) 0.92634(2) 0.0253 Uiso 1.0
C C14c 0.40136(12) -0.6728(4) 0.94283(2) 0.0253 Uiso 1.0
C C15c 0.41536(12) -0.8992(4) 0.95133(2) 0.0253 Uiso 1.0
C C16c 0.40210(13) -0.8678(4) 0.96789(2) 0.0253 Uiso 1.0
C C17c 0.41554(12) -1.0950(4) 0.97633(2) 0.0253 Uiso 1.0
C C18c 0.39906(13) -1.0674(5) 0.99270(2) 0.0253 Uiso 1.0
H H161a 0.3859(3) -1.5584(9) 0.53792(8) 0.0507 Uiso 1.0
H H162a 0.3802(3) -1.2991(10) 0.53003(8) 0.0507 Uiso 1.0
H H163a 0.4346(3) -1.4748(14) 0.52555(6) 0.0507 Uiso 1.0
H H151a 0.4707(3) -1.4404(10) 0.55091(8) 0.0507 Uiso 1.0
H H152a 0.4725(3) -1.1895(10) 0.54191(8) 0.0507 Uiso 1.0
H H141a 0.3822(3) -1.0755(10) 0.55354(8) 0.0507 Uiso 1.0
H H142a 0.3807(3) -1.3262(10) 0.56257(8) 0.0507 Uiso 1.0
H H131a 0.4717(3) -1.2176(10) 0.57468(8) 0.0507 Uiso 1.0
H H132a 0.4686(3) -0.9614(9) 0.56631(8) 0.0507 Uiso 1.0
H H121a 0.3786(3) -0.8756(10) 0.57885(8) 0.0507 Uiso 1.0
H H122a 0.3814(3) -1.1322(9) 0.58719(8) 0.0507 Uiso 1.0
H H111a 0.4692(3) -1.0182(10) 0.59964(8) 0.0507 Uiso 1.0
H H112a 0.4681(3) -0.7634(10) 0.59106(8) 0.0507 Uiso 1.0
H H101a 0.3769(3) -0.6709(10) 0.60314(8) 0.0507 Uiso 1.0
H H102a 0.3796(3) -0.9237(10) 0.61194(8) 0.0507 Uiso 1.0
H H91a 0.4674(3) -0.8030(10) 0.62425(8) 0.0507 Uiso 1.0
H H92a 0.4659(3) -0.5519(10) 0.61523(8) 0.0507 Uiso 1.0
H H81a 0.3788(3) -0.4404(9) 0.62738(8) 0.0507 Uiso 1.0
H H82a 0.3736(3) -0.6994(10) 0.63533(9) 0.0507 Uiso 1.0
H H71a 0.4641(3) -0.6195(9) 0.64848(8) 0.0507 Uiso 1.0
H H72a 0.4644(3) -0.3544(9) 0.64123(9) 0.0507 Uiso 1.0
H H61a 0.3719(3) -0.2756(10) 0.65317(8) 0.0507 Uiso 1.0
H H62a 0.3744(3) -0.5372(9) 0.66087(9) 0.0507 Uiso 1.0
H H51a 0.4564(3) -0.4342(9) 0.67507(8) 0.0507 Uiso 1.0
H H52a 0.4644(3) -0.1862(10) 0.66593(8) 0.0507 Uiso 1.0
H H41a 0.3727(3) -0.0492(10) 0.67581(8) 0.0507 Uiso 1.0
H H42a 0.3657(3) -0.2960(10) 0.68513(8) 0.0507 Uiso 1.0
H H31a 0.4545(3) 0.0605(9) 0.68983(8) 0.0507 Uiso 1.0
H H32a 0.4579(3) -0.1998(10) 0.69770(8) 0.0507 Uiso 1.0
H H21a 0.3662(3) -0.1275(9) 0.70978(8) 0.0507 Uiso 1.0
H H22a 0.3628(3) 0.1326(10) 0.70188(8) 0.0507 Uiso 1.0
H H11 0.4252(4) 0.1802(10) 0.74954(6) 0.0507 Uiso 1.0
H H12 0.4600(2) 0.3702(13) 0.73902(9) 0.0507 Uiso 1.0
H H181b 0.2647(4) -0.6555(9) 0.52631(8) 0.0507 Uiso 1.0
H H182b 0.32134(19) -0.8168(16) 0.53111(10) 0.0507 Uiso 1.0
H H183b 0.2613(3) -0.9431(9) 0.52495(7) 0.0507 Uiso 1.0
H H171b 0.20967(19) -0.8337(16) 0.54656(10) 0.0507 Uiso 1.0
H H172b 0.2700(3) -0.9677(9) 0.55179(8) 0.0507 Uiso 1.0
H H161b 0.31589(19) -0.5980(16) 0.55638(10) 0.0507 Uiso 1.0
H H162b 0.2569(3) -0.4599(9) 0.55060(8) 0.0507 Uiso 1.0
H H151b 0.20226(19) -0.5993(15) 0.57093(10) 0.0507 Uiso 1.0
H H152b 0.2561(4) -0.7725(8) 0.57609(8) 0.0507 Uiso 1.0
H H141b 0.2592(4) -0.2627(8) 0.57680(8) 0.0507 Uiso 1.0
H H142b 0.31535(19) -0.4299(16) 0.58117(10) 0.0507 Uiso 1.0
H H131b 0.2621(3) -0.5917(9) 0.60145(8) 0.0507 Uiso 1.0
H H132b 0.20413(19) -0.4365(16) 0.59686(10) 0.0507 Uiso 1.0
H H121b 0.2604(4) -0.0813(9) 0.60133(8) 0.0507 Uiso 1.0
H H122b 0.31499(19) -0.2455(16) 0.60719(10) 0.0507 Uiso 1.0
H H111b 0.2563(4) -0.3891(9) 0.62702(8) 0.0507 Uiso 1.0
H H112b 0.19975(19) -0.2381(16) 0.62092(10) 0.0507 Uiso 1.0
H H101b 0.2481(3) 0.1195(9) 0.62611(8) 0.0507 Uiso 1.0
H H102b 0.30820(19) -0.0215(16) 0.63079(10) 0.0507 Uiso 1.0
H H91b 0.19789(19) -0.0372(16) 0.64688(10) 0.0507 Uiso 1.0
H H92b 0.2549(4) -0.2002(9) 0.65120(8) 0.0507 Uiso 1.0
H H81b 0.31131(19) 0.1430(15) 0.65614(10) 0.0507 Uiso 1.0
H H82b 0.2559(4) 0.3101(9) 0.65124(8) 0.0507 Uiso 1.0
H H71b 0.19978(19) 0.1440(16) 0.67169(10) 0.0507 Uiso 1.0
H H72b 0.2592(3) 0.0029(9) 0.67697(8) 0.0507 Uiso 1.0
H H61b 0.30886(19) 0.3651(16) 0.68079(10) 0.0507 Uiso 1.0
H H62b 0.2516(4) 0.5113(9) 0.67472(7) 0.0507 Uiso 1.0
H H51b 0.19547(19) 0.3515(15) 0.69538(10) 0.0507 Uiso 1.0
H H52b 0.2565(3) 0.2359(9) 0.70180(7) 0.0507 Uiso 1.0
H H41b 0.2370(3) 0.7355(9) 0.69740(7) 0.0507 Uiso 1.0
H H42b 0.29867(19) 0.6218(15) 0.70348(10) 0.0507 Uiso 1.0
H H31b 0.2378(4) 0.4501(8) 0.72391(8) 0.0507 Uiso 1.0
H H32b 0.1876(2) 0.6416(15) 0.71885(10) 0.0507 Uiso 1.0
H H21b 0.2914(3) 0.8812(12) 0.72138(7) 0.0507 Uiso 1.0
H H22b 0.2328(3) 0.9159(10) 0.73173(9) 0.0507 Uiso 1.0
H H21 0.3580(3) 0.4391(13) 0.75646(6) 0.0507 Uiso 1.0
H H181c 0.4214(3) -0.9315(9) 0.99709(8) 0.0507 Uiso 1.0
H H182c 0.3557(2) -1.0367(15) 0.99357(10) 0.0507 Uiso 1.0
H H183c 0.4092(4) -1.2158(9) 0.99822(7) 0.0507 Uiso 1.0
H H171c 0.4586(2) -1.1313(15) 0.97553(10) 0.0507 Uiso 1.0
H H172c 0.3923(3) -1.2281(9) 0.97189(8) 0.0507 Uiso 1.0
H H161c 0.3595(2) -0.8269(15) 0.96921(10) 0.0507 Uiso 1.0
H H162c 0.4270(3) -0.7369(10) 0.97200(8) 0.0507 Uiso 1.0
H H151c 0.4581(2) -0.9387(15) 0.95003(10) 0.0507 Uiso 1.0
H H152c 0.3908(3) -1.0315(9) 0.94727(8) 0.0507 Uiso 1.0
H H141c 0.3584(2) -0.6357(15) 0.94391(10) 0.0507 Uiso 1.0
H H142c 0.4252(3) -0.5395(9) 0.94705(8) 0.0507 Uiso 1.0
H H131c 0.4585(2) -0.7467(14) 0.92523(10) 0.0507 Uiso 1.0
H H132c 0.3907(3) -0.8294(10) 0.92195(8) 0.0507 Uiso 1.0
H H121c 0.3630(2) -0.4209(14) 0.91979(10) 0.0507 Uiso 1.0
H H122c 0.4320(3) -0.3470(10) 0.92196(8) 0.0507 Uiso 1.0
H H111c 0.4569(2) -0.5541(14) 0.89971(9) 0.0507 Uiso 1.0
H H112c 0.3879(3) -0.6301(10) 0.89757(8) 0.0507 Uiso 1.0
H H101c 0.3608(2) -0.2283(14) 0.89469(10) 0.0507 Uiso 1.0
H H102c 0.4290(3) -0.1469(10) 0.89749(8) 0.0507 Uiso 1.0
H H91c 0.4577(2) -0.3549(14) 0.87535(10) 0.0507 Uiso 1.0
H H92c 0.3886(3) -0.4241(10) 0.87243(8) 0.0507 Uiso 1.0
H H81c 0.3655(2) -0.0111(14) 0.87068(9) 0.0507 Uiso 1.0
H H82c 0.4354(3) 0.0504(10) 0.87263(8) 0.0507 Uiso 1.0
H H71c 0.4572(2) -0.1498(14) 0.85010(9) 0.0507 Uiso 1.0
H H72c 0.3880(3) -0.2247(10) 0.84825(8) 0.0507 Uiso 1.0
H H61c 0.3610(2) 0.1771(14) 0.84573(10) 0.0507 Uiso 1.0
H H62c 0.4294(3) 0.2577(10) 0.84834(8) 0.0507 Uiso 1.0
H H51c 0.4554(2) 0.0401(13) 0.82595(10) 0.0507 Uiso 1.0
H H52c 0.3851(3) -0.0034(11) 0.82303(8) 0.0507 Uiso 1.0
H H41c 0.3756(2) 0.4343(12) 0.82414(8) 0.0507 Uiso 1.0
H H42c 0.4472(2) 0.4397(12) 0.82208(9) 0.0507 Uiso 1.0
H H31c 0.3640(2) 0.2398(13) 0.80122(9) 0.0507 Uiso 1.0
H H32c 0.4354(2) 0.2111(11) 0.79945(8) 0.0507 Uiso 1.0
H H21c 0.4349(3) 0.6579(11) 0.80095(8) 0.0507 Uiso 1.0
H H22c 0.3662(2) 0.6291(13) 0.79569(10) 0.0507 Uiso 1.0
H H31 0.4169(4) 0.8445(8) 0.75062(8) 0.0507 Uiso 1.0
H H32 0.4664(2) 0.6407(14) 0.75370(9) 0.0507 Uiso 1.0

loop_
_atom_type_symbol
_atom_type_scat_dispersion_real
_atom_type_scat_dispersion_imag
_atom_type_scat_source
O 0.000 0.000 International_Tables_Vol_C
C 0.000 0.000 International_Tables_Vol_C
H 0.000 0.000 International_Tables_Vol_C

loop_
_geom_angle_atom_site_label_1
_geom_angle_atom_site_label_2
_geom_angle_atom_site_label_3
_geom_angle_site_symmetry_1
_geom_angle_site_symmetry_3
_geom_angle
_geom_angle_publ_flag
C1a O1a C1 1_555 1_555 117.06(19) n
O1a C1a C2a 1_555 1_555 110.80(16) n
O1a C1a O2a 1_555 1_555 124.6(4) n
C2a C1a O2a 1_555 1_555 123.9(3) n
C1a C2a C3a 1_555 1_555 109.19(16) n
C1a C2a H21a 1_555 1_555 109.7(5) n
C1a C2a H22a 1_555 1_555 109.6(4) n
C3a C2a H21a 1_555 1_555 109.5(4) n
C3a C2a H22a 1_555 1_555 109.4(4) n
H21a C2a H22a 1_555 1_555 109.6(5) n
C2a C3a C4a 1_555 1_555 109.48(16) n
C2a C3a H31a 1_555 1_555 109.4(4) n
C2a C3a H32a 1_555 1_555 109.5(4) n
C4a C3a H31a 1_555 1_555 109.4(5) n
C4a C3a H32a 1_555 1_555 109.5(4) n
H31a C3a H32a 1_555 1_555 109.5(5) n
C3a C4a C5a 1_555 1_555 109.67(16) n
C3a C4a H41a 1_555 1_555 109.3(4) n
C3a C4a H42a 1_555 1_555 109.3(4) n
C5a C4a H41a 1_555 1_555 109.5(4) n
C5a C4a H42a 1_555 1_555 109.6(4) n
H41a C4a H42a 1_555 1_555 109.5(5) n
C4a C5a C6a 1_555 1_555 109.41(16) n
C4a C5a H51a 1_555 1_555 109.4(4) n
C4a C5a H52a 1_555 1_555 109.5(4) n
C6a C5a H51a 1_555 1_555 109.5(4) n
C6a C5a H52a 1_555 1_555 109.6(4) n
H51a C5a H52a 1_555 1_555 109.5(5) n
C5a C6a C7a 1_555 1_555 110.20(16) n
C5a C6a H61a 1_555 1_555 109.3(4) n
C5a C6a H62a 1_555 1_555 109.2(5) n
C7a C6a H61a 1_555 1_555 109.3(4) n
C7a C6a H62a 1_555 1_555 109.3(4) n
H61a C6a H62a 1_555 1_555 109.4(5) n
C6a C7a C8a 1_555 1_555 109.50(16) n
C6a C7a H71a 1_555 1_555 109.4(5) n
C6a C7a H72a 1_555 1_555 109.5(4) n
C8a C7a H71a 1_555 1_555 109.5(4) n
C8a C7a H72a 1_555 1_555 109.5(5) n
H71a C7a H72a 1_555 1_555 109.5(5) n
C7a C8a C9a 1_555 1_555 109.96(16) n
C7a C8a H81a 1_555 1_555 109.3(4) n
C7a C8a H82a 1_555 1_555 109.4(5) n
C9a C8a H81a 1_555 1_555 109.3(4) n
C9a C8a H82a 1_555 1_555 109.5(4) n
H81a C8a H82a 1_555 1_555 109.5(5) n
C8a C9a C10a 1_555 1_555 109.89(16) n
C8a C9a H91a 1_555 1_555 109.4(4) n
C8a C9a H92a 1_555 1_555 109.2(4) n
C10a C9a H91a 1_555 1_555 109.5(4) n
C10a C9a H92a 1_555 1_555 109.4(4) n
H91a C9a H92a 1_555 1_555 109.5(5) n
C9a C10a C11a 1_555 1_555 110.03(16) n
C9a C10a H101a 1_555 1_555 109.3(4) n
C9a C10a H102a 1_555 1_555 109.4(4) n
C11a C10a H101a 1_555 1_555 109.4(4) n
C11a C10a H102a 1_555 1_555 109.4(4) n
H101a C10a H102a 1_555 1_555 109.4(5) n
C10a C11a C12a 1_555 1_555 109.87(16) n
C10a C11a H111a 1_555 1_555 109.3(4) n
C10a C11a H112a 1_555 1_555 109.4(4) n
C12a C11a H111a 1_555 1_555 109.3(4) n
C12a C11a H112a 1_555 1_555 109.4(4) n
H111a C11a H112a 1_555 1_555 109.4(5) n
C11a C12a C13a 1_555 1_555 110.13(16) n
C11a C12a H121a 1_555 1_555 109.3(4) n
C11a C12a H122a 1_555 1_555 109.2(4) n
C13a C12a H121a 1_555 1_555 109.4(4) n
C13a C12a H122a 1_555 1_555 109.4(4) n
H121a C12a H122a 1_555 1_555 109.4(5) n
C12a C13a C14a 1_555 1_555 110.15(16) n
C12a C13a H131a 1_555 1_555 109.2(4) n
C12a C13a H132a 1_555 1_555 109.2(4) n
C14a C13a H131a 1_555 1_555 109.5(4) n
C14a C13a H132a 1_555 1_555 109.4(4) n
H131a C13a H132a 1_555 1_555 109.4(5) n
C13a C14a C15a 1_555 1_555 110.35(16) n
C13a C14a H141a 1_555 1_555 109.2(4) n
C13a C14a H142a 1_555 1_555 109.3(4) n
C15a C14a H141a 1_555 1_555 109.3(4) n
C15a C14a H142a 1_555 1_555 109.3(4) n
H141a C14a H142a 1_555 1_555 109.3(5) n
C14a C15a C16a 1_555 1_555 110.45(17) n
C14a C15a H151a 1_555 1_555 109.3(4) n
C14a C15a H152a 1_555 1_555 109.4(4) n
C16a C15a H151a 1_555 1_555 109.2(4) n
C16a C15a H152a 1_555 1_555 109.3(4) n
H151a C15a H152a 1_555 1_555 109.3(5) n
C15a C16a H161a 1_555 1_555 109.5(5) n
C15a C16a H162a 1_555 1_555 109.7(4) n
C15a C16a H163a 1_555 1_555 109.5(4) n
H161a C16a H162a 1_555 1_555 109.4(5) n
H161a C16a H163a 1_555 1_555 109.3(6) n
H162a C16a H163a 1_555 1_555 109.3(6) n
O1a C1 C2 1_555 1_555 110.85(19) n
O1a C1 H11 1_555 1_555 109.2(4) n
O1a C1 H12 1_555 1_555 109.1(5) n
C2 C1 H11 1_555 1_555 109.2(4) n
C2 C1 H12 1_555 1_555 109.3(5) n
H11 C1 H12 1_555 1_555 109.2(7) n
C1 C2 O1b 1_555 1_555 110.26(18) n
C1 C2 C3 1_555 1_555 109.92(16) n
C1 C2 H21 1_555 1_555 108.8(4) n
O1b C2 C3 1_555 1_555 109.94(19) n
O1b C2 H21 1_555 1_555 109.0(4) n
C3 C2 H21 1_555 1_555 108.9(4) n
C2 O1b C1b 1_555 1_555 117.27(19) n
O1b C1b C2b 1_555 1_555 110.88(17) n
O1b C1b O2b 1_555 1_555 124.6(3) n
C2b C1b O2b 1_555 1_555 124.2(3) n
C1b C2b C3b 1_555 1_555 109.71(19) n
C1b C2b H21b 1_555 1_555 109.5(4) n
C1b C2b H22b 1_555 1_555 109.6(5) n
C3b C2b H21b 1_555 1_555 109.3(4) n
C3b C2b H22b 1_555 1_555 109.4(4) n
H21b C2b H22b 1_555 1_555 109.3(6) n
C2b C3b C4b 1_555 1_555 109.51(18) n
C2b C3b H31b 1_555 1_555 109.6(4) n
C2b C3b H32b 1_555 1_555 109.5(5) n
C4b C3b H31b 1_555 1_555 109.3(4) n
C4b C3b H32b 1_555 1_555 109.3(5) n
H31b C3b H32b 1_555 1_555 109.5(7) n
C3b C4b C5b 1_555 1_555 109.87(17) n
C3b C4b H41b 1_555 1_555 109.4(4) n
C3b C4b H42b 1_555 1_555 109.5(5) n
C5b C4b H41b 1_555 1_555 109.4(4) n
C5b C4b H42b 1_555 1_555 109.3(5) n
H41b C4b H42b 1_555 1_555 109.3(7) n
C4b C5b C6b 1_555 1_555 108.94(17) n
C4b C5b H51b 1_555 1_555 109.6(5) n
C4b C5b H52b 1_555 1_555 109.6(4) n
C6b C5b H51b 1_555 1_555 109.6(5) n
C6b C5b H52b 1_555 1_555 109.6(4) n
H51b C5b H52b 1_555 1_555 109.5(7) n
C5b C6b C7b 1_555 1_555 110.19(18) n
C5b C6b H61b 1_555 1_555 109.2(5) n
C5b C6b H62b 1_555 1_555 109.3(4) n
C7b C6b H61b 1_555 1_555 109.4(5) n
C7b C6b H62b 1_555 1_555 109.5(4) n
H61b C6b H62b 1_555 1_555 109.3(7) n
C6b C7b C8b 1_555 1_555 109.05(17) n
C6b C7b H71b 1_555 1_555 109.6(5) n
C6b C7b H72b 1_555 1_555 109.4(4) n
C8b C7b H71b 1_555 1_555 109.7(5) n
C8b C7b H72b 1_555 1_555 109.6(4) n
H71b C7b H72b 1_555 1_555 109.5(7) n
C7b C8b C9b 1_555 1_555 110.47(18) n
C7b C8b H81b 1_555 1_555 109.2(5) n
C7b C8b H82b 1_555 1_555 109.3(5) n
C9b C8b H81b 1_555 1_555 109.3(5) n
C9b C8b H82b 1_555 1_555 109.4(4) n
H81b C8b H82b 1_555 1_555 109.3(7) n
C8b C9b C10b 1_555 1_555 109.37(18) n
C8b C9b H91b 1_555 1_555 109.5(5) n
C8b C9b H92b 1_555 1_555 109.4(4) n
C10b C9b H91b 1_555 1_555 109.5(5) n
C10b C9b H92b 1_555 1_555 109.6(5) n
H91b C9b H92b 1_555 1_555 109.4(7) n
C9b C10b C11b 1_555 1_555 110.12(18) n
C9b C10b H101b 1_555 1_555 109.4(4) n
C9b C10b H102b 1_555 1_555 109.4(5) n
C11b C10b H101b 1_555 1_555 109.3(4) n
C11b C10b H102b 1_555 1_555 109.4(5) n
H101b C10b H102b 1_555 1_555 109.3(7) n
C10b C11b C12b 1_555 1_555 109.81(18) n
C10b C11b H111b 1_555 1_555 109.4(4) n
C10b C11b H112b 1_555 1_555 109.3(5) n
C12b C11b H111b 1_555 1_555 109.4(4) n
C12b C11b H112b 1_555 1_555 109.4(5) n
H111b C11b H112b 1_555 1_555 109.5(7) n
C11b C12b C13b 1_555 1_555 110.05(18) n
C11b C12b H121b 1_555 1_555 109.3(5) n
C11b C12b H122b 1_555 1_555 109.3(5) n
C13b C12b H121b 1_555 1_555 109.5(4) n
C13b C12b H122b 1_555 1_555 109.4(5) n
H121b C12b H122b 1_555 1_555 109.3(7) n
C12b C13b C14b 1_555 1_555 109.80(18) n
C12b C13b H131b 1_555 1_555 109.4(4) n
C12b C13b H132b 1_555 1_555 109.4(5) n
C14b C13b H131b 1_555 1_555 109.4(5) n
C14b C13b H132b 1_555 1_555 109.4(5) n
H131b C13b H132b 1_555 1_555 109.3(7) n
C13b C14b C15b 1_555 1_555 110.16(18) n
C13b C14b H141b 1_555 1_555 109.3(5) n
C13b C14b H142b 1_555 1_555 109.2(5) n
C15b C14b H141b 1_555 1_555 109.3(4) n
C15b C14b H142b 1_555 1_555 109.5(5) n
H141b C14b H142b 1_555 1_555 109.4(7) n
C14b C15b C16b 1_555 1_555 110.33(18) n
C14b C15b H151b 1_555 1_555 109.1(5) n
C14b C15b H152b 1_555 1_555 109.2(4) n
C16b C15b H151b 1_555 1_555 109.4(5) n
C16b C15b H152b 1_555 1_555 109.5(5) n
H151b C15b H152b 1_555 1_555 109.3(7) n
C15b C16b C17b 1_555 1_555 110.19(18) n
C15b C16b H161b 1_555 1_555 109.4(5) n
C15b C16b H162b 1_555 1_555 109.3(4) n
C17b C16b H161b 1_555 1_555 109.3(5) n
C17b C16b H162b 1_555 1_555 109.4(4) n
H161b C16b H162b 1_555 1_555 109.3(7) n
C16b C17b C18b 1_555 1_555 110.49(19) n
C16b C17b H171b 1_555 1_555 109.4(5) n
C16b C17b H172b 1_555 1_555 109.4(4) n
C18b C17b H171b 1_555 1_555 109.2(5) n
C18b C17b H172b 1_555 1_555 109.2(5) n
H171b C17b H172b 1_555 1_555 109.2(7) n
C17b C18b H181b 1_555 1_555 109.6(5) n
C17b C18b H182b 1_555 1_555 109.6(5) n
C17b C18b H183b 1_555 1_555 109.5(4) n
H181b C18b H182b 1_555 1_555 109.4(7) n
H181b C18b H183b 1_555 1_555 109.4(6) n
H182b C18b H183b 1_555 1_555 109.4(7) n
C2 C3 O1c 1_555 1_555 110.5(2) n
C2 C3 H31 1_555 1_555 109.3(5) n
C2 C3 H32 1_555 1_555 109.4(5) n
O1c C3 H31 1_555 1_555 109.2(4) n
O1c C3 H32 1_555 1_555 109.2(5) n
H31 C3 H32 1_555 1_555 109.2(7) n
C3 O1c C1c 1_555 1_555 117.3(2) n
O1c C1c C2c 1_555 1_555 110.8(2) n
O1c C1c O2c 1_555 1_555 124.5(2) n
C2c C1c O2c 1_555 1_555 123.6(2) n
C1c C2c C3c 1_555 1_555 108.70(15) n
C1c C2c H21c 1_555 1_555 109.7(4) n
C1c C2c H22c 1_555 1_555 109.7(5) n
C3c C2c H21c 1_555 1_555 109.6(4) n
C3c C2c H22c 1_555 1_555 109.5(5) n
H21c C2c H22c 1_555 1_555 109.6(6) n
C2c C3c C4c 1_555 1_555 109.82(16) n
C2c C3c H31c 1_555 1_555 109.4(5) n
C2c C3c H32c 1_555 1_555 109.3(4) n
C4c C3c H31c 1_555 1_555 109.5(5) n
C4c C3c H32c 1_555 1_555 109.4(5) n
H31c C3c H32c 1_555 1_555 109.4(6) n
C3c C4c C5c 1_555 1_555 109.52(15) n
C3c C4c H41c 1_555 1_555 109.4(5) n
C3c C4c H42c 1_555 1_555 109.3(5) n
C5c C4c H41c 1_555 1_555 109.6(4) n
C5c C4c H42c 1_555 1_555 109.6(5) n
H41c C4c H42c 1_555 1_555 109.4(5) n
C4c C5c C6c 1_555 1_555 109.44(16) n
C4c C5c H51c 1_555 1_555 109.5(5) n
C4c C5c H52c 1_555 1_555 109.5(4) n
C6c C5c H51c 1_555 1_555 109.5(5) n
C6c C5c H52c 1_555 1_555 109.5(5) n
H51c C5c H52c 1_555 1_555 109.3(6) n
C5c C6c C7c 1_555 1_555 110.04(16) n
C5c C6c H61c 1_555 1_555 109.3(5) n
C5c C6c H62c 1_555 1_555 109.4(5) n
C7c C6c H61c 1_555 1_555 109.4(5) n
C7c C6c H62c 1_555 1_555 109.3(4) n
H61c C6c H62c 1_555 1_555 109.4(6) n
C6c C7c C8c 1_555 1_555 109.37(16) n
C6c C7c H71c 1_555 1_555 109.4(5) n
C6c C7c H72c 1_555 1_555 109.5(4) n
C8c C7c H71c 1_555 1_555 109.5(5) n
C8c C7c H72c 1_555 1_555 109.6(5) n
H71c C7c H72c 1_555 1_555 109.4(6) n
C7c C8c C9c 1_555 1_555 109.84(16) n
C7c C8c H81c 1_555 1_555 109.4(5) n
C7c C8c H82c 1_555 1_555 109.4(5) n
C9c C8c H81c 1_555 1_555 109.4(5) n
C9c C8c H82c 1_555 1_555 109.4(4) n
H81c C8c H82c 1_555 1_555 109.4(6) n
C8c C9c C10c 1_555 1_555 109.77(16) n
C8c C9c H91c 1_555 1_555 109.3(5) n
C8c C9c H92c 1_555 1_555 109.4(4) n
C10c C9c H91c 1_555 1_555 109.4(5) n
C10c C9c H92c 1_555 1_555 109.4(5) n
H91c C9c H92c 1_555 1_555 109.5(6) n
C9c C10c C11c 1_555 1_555 109.99(16) n
C9c C10c H101c 1_555 1_555 109.3(5) n
C9c C10c H102c 1_555 1_555 109.3(5) n
C11c C10c H101c 1_555 1_555 109.4(5) n
C11c C10c H102c 1_555 1_555 109.5(4) n
H101c C10c H102c 1_555 1_555 109.4(6) n
C10c C11c C12c 1_555 1_555 109.64(16) n
C10c C11c H111c 1_555 1_555 109.4(5) n
C10c C11c H112c 1_555 1_555 109.5(4) n
C12c C11c H111c 1_555 1_555 109.4(5) n
C12c C11c H112c 1_555 1_555 109.5(5) n
H111c C11c H112c 1_555 1_555 109.4(6) n
C11c C12c C13c 1_555 1_555 110.11(16) n
C11c C12c H121c 1_555 1_555 109.2(5) n
C11c C12c H122c 1_555 1_555 109.3(5) n
C13c C12c H121c 1_555 1_555 109.4(5) n
C13c C12c H122c 1_555 1_555 109.4(4) n
H121c C12c H122c 1_555 1_555 109.4(6) n
C12c C13c C14c 1_555 1_555 109.90(17) n
C12c C13c H131c 1_555 1_555 109.3(5) n
C12c C13c H132c 1_555 1_555 109.2(4) n
C14c C13c H131c 1_555 1_555 109.5(5) n
C14c C13c H132c 1_555 1_555 109.5(5) n
H131c C13c H132c 1_555 1_555 109.4(6) n
C13c C14c C15c 1_555 1_555 110.31(17) n
C13c C14c H141c 1_555 1_555 109.2(5) n
C13c C14c H142c 1_555 1_555 109.3(5) n
C15c C14c H141c 1_555 1_555 109.3(5) n
C15c C14c H142c 1_555 1_555 109.5(4) n
H141c C14c H142c 1_555 1_555 109.3(6) n
C14c C15c C16c 1_555 1_555 110.30(17) n
C14c C15c H151c 1_555 1_555 109.3(5) n
C14c C15c H152c 1_555 1_555 109.4(4) n
C16c C15c H151c 1_555 1_555 109.3(5) n
C16c C15c H152c 1_555 1_555 109.3(5) n
H151c C15c H152c 1_555 1_555 109.2(6) n
C15c C16c C17c 1_555 1_555 110.17(17) n
C15c C16c H161c 1_555 1_555 109.4(5) n
C15c C16c H162c 1_555 1_555 109.4(5) n
C17c C16c H161c 1_555 1_555 109.3(5) n
C17c C16c H162c 1_555 1_555 109.2(4) n
H161c C16c H162c 1_555 1_555 109.3(6) n
C16c C17c C18c 1_555 1_555 110.01(18) n
C16c C17c H171c 1_555 1_555 109.4(5) n
C16c C17c H172c 1_555 1_555 109.4(4) n
C18c C17c H171c 1_555 1_555 109.3(5) n
C18c C17c H172c 1_555 1_555 109.3(5) n
H171c C17c H172c 1_555 1_555 109.3(6) n
C17c C18c H181c 1_555 1_555 109.5(5) n
C17c C18c H182c 1_555 1_555 109.5(5) n
C17c C18c H183c 1_555 1_555 109.4(4) n
H181c C18c H182c 1_555 1_555 109.4(7) n
H181c C18c H183c 1_555 1_555 109.6(6) n
H182c C18c H183c 1_555 1_555 109.4(7) n

loop_
_geom_bond_atom_site_label_1
_geom_bond_atom_site_label_2
_geom_bond_site_symmetry_2
_geom_bond_distance
_geom_bond_publ_flag
O1a C1a 1_555 1.331(3) n
O1a C1 1_555 1.462(3) n
C1a O1a 1_555 1.331(3) n
C1a C2a 1_555 1.498(3) n
C1a O2a 1_555 1.200(3) n
C2a C1a 1_555 1.498(3) n
C2a C3a 1_555 1.517(3) n
C2a H21a 1_555 0.999(6) n
C2a H22a 1_555 1.000(6) n
O2a C1a 1_555 1.200(3) n
C3a C2a 1_555 1.517(3) n
C3a C4a 1_555 1.516(3) n
C3a H31a 1_555 0.999(6) n
C3a H32a 1_555 1.000(6) n
C4a C3a 1_555 1.516(3) n
C4a C5a 1_555 1.518(3) n
C4a H41a 1_555 1.000(6) n
C4a H42a 1_555 1.000(6) n
C5a C4a 1_555 1.518(3) n
C5a C6a 1_555 1.519(3) n
C5a H51a 1_555 1.000(6) n
C5a H52a 1_555 1.000(6) n
C6a C5a 1_555 1.519(3) n
C6a C7a 1_555 1.518(3) n
C6a H61a 1_555 1.000(6) n
C6a H62a 1_555 1.000(6) n
C7a C6a 1_555 1.518(3) n
C7a C8a 1_555 1.519(3) n
C7a H71a 1_555 1.000(6) n
C7a H72a 1_555 1.000(6) n
C8a C7a 1_555 1.519(3) n
C8a C9a 1_555 1.519(3) n
C8a H81a 1_555 1.000(6) n
C8a H82a 1_555 1.000(6) n
C9a C8a 1_555 1.519(3) n
C9a C10a 1_555 1.520(3) n
C9a H91a 1_555 1.000(6) n
C9a H92a 1_555 1.000(6) n
C10a C9a 1_555 1.520(3) n
C10a C11a 1_555 1.520(3) n
C10a H101a 1_555 1.000(6) n
C10a H102a 1_555 1.000(6) n
C11a C10a 1_555 1.520(3) n
C11a C12a 1_555 1.520(3) n
C11a H111a 1_555 1.000(6) n
C11a H112a 1_555 1.000(6) n
C12a C11a 1_555 1.520(3) n
C12a C13a 1_555 1.521(3) n
C12a H121a 1_555 1.000(6) n
C12a H122a 1_555 1.000(6) n
C13a C12a 1_555 1.521(3) n
C13a C14a 1_555 1.522(3) n
C13a H131a 1_555 1.000(6) n
C13a H132a 1_555 1.000(6) n
C14a C13a 1_555 1.522(3) n
C14a C15a 1_555 1.522(3) n
C14a H141a 1_555 1.000(6) n
C14a H142a 1_555 1.000(6) n
C15a C14a 1_555 1.522(3) n
C15a C16a 1_555 1.521(3) n
C15a H151a 1_555 1.000(6) n
C15a H152a 1_555 1.000(6) n
C16a C15a 1_555 1.521(3) n
C16a H161a 1_555 1.000(6) n
C16a H162a 1_555 1.000(6) n
C16a H163a 1_555 1.000(6) n
C1 O1a 1_555 1.462(3) n
C1 C2 1_555 1.503(3) n
C1 H11 1_555 1.001(6) n
C1 H12 1_555 1.000(6) n
C2 C1 1_555 1.503(3) n
C2 O1b 1_555 1.462(3) n
C2 C3 1_555 1.503(3) n
C2 H21 1_555 1.001(6) n
O1b C2 1_555 1.462(3) n
O1b C1b 1_555 1.332(3) n
C1b O1b 1_555 1.332(3) n
C1b C2b 1_555 1.500(3) n
C1b O2b 1_555 1.201(3) n
C2b C1b 1_555 1.500(3) n
C2b C3b 1_555 1.519(3) n
C2b H21b 1_555 1.001(6) n
C2b H22b 1_555 1.000(6) n
O2b C1b 1_555 1.201(3) n
C3b C2b 1_555 1.519(3) n
C3b C4b 1_555 1.518(3) n
C3b H31b 1_555 1.000(6) n
C3b H32b 1_555 1.000(5) n
C4b C3b 1_555 1.518(3) n
C4b C5b 1_555 1.518(3) n
C4b H41b 1_555 1.000(6) n
C4b H42b 1_555 1.000(5) n
C5b C4b 1_555 1.518(3) n
C5b C6b 1_555 1.517(3) n
C5b H51b 1_555 1.000(5) n
C5b H52b 1_555 1.000(6) n
C6b C5b 1_555 1.517(3) n
C6b C7b 1_555 1.519(3) n
C6b H61b 1_555 1.000(5) n
C6b H62b 1_555 1.000(6) n
C7b C6b 1_555 1.519(3) n
C7b C8b 1_555 1.519(3) n
C7b H71b 1_555 1.000(5) n
C7b H72b 1_555 1.001(6) n
C8b C7b 1_555 1.519(3) n
C8b C9b 1_555 1.519(3) n
C8b H81b 1_555 1.000(5) n
C8b H82b 1_555 1.000(6) n
C9b C8b 1_555 1.519(3) n
C9b C10b 1_555 1.520(3) n
C9b H91b 1_555 1.000(5) n
C9b H92b 1_555 1.000(6) n
C10b C9b 1_555 1.520(3) n
C10b C11b 1_555 1.519(3) n
C10b H101b 1_555 1.000(6) n
C10b H102b 1_555 1.000(5) n
C11b C10b 1_555 1.519(3) n
C11b C12b 1_555 1.520(3) n
C11b H111b 1_555 1.000(6) n
C11b H112b 1_555 1.000(5) n
C12b C11b 1_555 1.520(3) n
C12b C13b 1_555 1.520(3) n
C12b H121b 1_555 1.000(6) n
C12b H122b 1_555 1.000(5) n
C13b C12b 1_555 1.520(3) n
C13b C14b 1_555 1.520(3) n
C13b H131b 1_555 1.000(6) n
C13b H132b 1_555 1.000(5) n
C14b C13b 1_555 1.520(3) n
C14b C15b 1_555 1.521(3) n
C14b H141b 1_555 1.000(6) n
C14b H142b 1_555 1.000(5) n
C15b C14b 1_555 1.521(3) n
C15b C16b 1_555 1.522(3) n
C15b H151b 1_555 1.000(5) n
C15b H152b 1_555 1.000(6) n
C16b C15b 1_555 1.522(3) n
C16b C17b 1_555 1.522(3) n
C16b H161b 1_555 1.000(5) n
C16b H162b 1_555 1.000(6) n
C17b C16b 1_555 1.522(3) n
C17b C18b 1_555 1.521(3) n
C17b H171b 1_555 1.000(5) n
C17b H172b 1_555 1.000(6) n
C18b C17b 1_555 1.521(3) n
C18b H181b 1_555 1.000(6) n
C18b H182b 1_555 1.000(5) n
C18b H183b 1_555 1.001(6) n
C3 C2 1_555 1.503(3) n
C3 O1c 1_555 1.462(3) n
C3 H31 1_555 1.000(6) n
C3 H32 1_555 1.000(5) n
O1c C3 1_555 1.462(3) n
O1c C1c 1_555 1.331(3) n
C1c O1c 1_555 1.331(3) n
C1c C2c 1_555 1.498(3) n
C1c O2c 1_555 1.200(4) n
C2c C1c 1_555 1.498(3) n
C2c C3c 1_555 1.517(3) n
C2c H21c 1_555 1.000(7) n
C2c H22c 1_555 1.000(6) n
O2c C1c 1_555 1.200(4) n
C3c C2c 1_555 1.517(3) n
C3c C4c 1_555 1.517(3) n
C3c H31c 1_555 1.000(6) n
C3c H32c 1_555 1.000(6) n
C4c C3c 1_555 1.517(3) n
C4c C5c 1_555 1.519(3) n
C4c H41c 1_555 1.000(6) n
C4c H42c 1_555 1.000(6) n
C5c C4c 1_555 1.519(3) n
C5c C6c 1_555 1.518(3) n
C5c H51c 1_555 1.000(6) n
C5c H52c 1_555 1.000(7) n
C6c C5c 1_555 1.518(3) n
C6c C7c 1_555 1.518(3) n
C6c H61c 1_555 1.000(6) n
C6c H62c 1_555 1.000(6) n
C7c C6c 1_555 1.518(3) n
C7c C8c 1_555 1.519(3) n
C7c H71c 1_555 1.000(6) n
C7c H72c 1_555 1.000(6) n
C8c C7c 1_555 1.519(3) n
C8c C9c 1_555 1.519(3) n
C8c H81c 1_555 1.000(6) n
C8c H82c 1_555 1.000(6) n
C9c C8c 1_555 1.519(3) n
C9c C10c 1_555 1.519(3) n
C9c H91c 1_555 1.000(6) n
C9c H92c 1_555 1.000(6) n
C10c C9c 1_555 1.519(3) n
C10c C11c 1_555 1.520(3) n
C10c H101c 1_555 1.000(6) n
C10c H102c 1_555 1.000(6) n
C11c C10c 1_555 1.520(3) n
C11c C12c 1_555 1.519(3) n
C11c H111c 1_555 1.000(6) n
C11c H112c 1_555 1.000(6) n
C12c C11c 1_555 1.519(3) n
C12c C13c 1_555 1.520(3) n
C12c H121c 1_555 0.999(6) n
C12c H122c 1_555 0.999(6) n
C13c C12c 1_555 1.520(3) n
C13c C14c 1_555 1.521(3) n
C13c H131c 1_555 1.000(6) n
C13c H132c 1_555 1.000(6) n
C14c C13c 1_555 1.521(3) n
C14c C15c 1_555 1.522(3) n
C14c H141c 1_555 1.000(5) n
C14c H142c 1_555 1.000(6) n
C15c C14c 1_555 1.522(3) n
C15c C16c 1_555 1.522(3) n
C15c H151c 1_555 1.000(6) n
C15c H152c 1_555 1.000(6) n
C16c C15c 1_555 1.522(3) n
C16c C17c 1_555 1.521(3) n
C16c H161c 1_555 1.000(6) n
C16c H162c 1_555 1.000(6) n
C17c C16c 1_555 1.521(3) n
C17c C18c 1_555 1.520(3) n
C17c H171c 1_555 1.000(5) n
C17c H172c 1_555 1.000(6) n
C18c C17c 1_555 1.520(3) n
C18c H181c 1_555 1.000(7) n
C18c H182c 1_555 1.000(5) n
C18c H183c 1_555 1.000(6) n
H161a C16a 1_555 1.000(6) n
H162a C16a 1_555 1.000(6) n
H163a C16a 1_555 1.000(6) n
H151a C15a 1_555 1.000(6) n
H152a C15a 1_555 1.000(6) n
H141a C14a 1_555 1.000(6) n
H142a C14a 1_555 1.000(6) n
H131a C13a 1_555 1.000(6) n
H132a C13a 1_555 1.000(6) n
H121a C12a 1_555 1.000(6) n
H122a C12a 1_555 1.000(6) n
H111a C11a 1_555 1.000(6) n
H112a C11a 1_555 1.000(6) n
H101a C10a 1_555 1.000(6) n
H102a C10a 1_555 1.000(6) n
H91a C9a 1_555 1.000(6) n
H92a C9a 1_555 1.000(6) n
H81a C8a 1_555 1.000(6) n
H82a C8a 1_555 1.000(6) n
H71a C7a 1_555 1.000(6) n
H72a C7a 1_555 1.000(6) n
H61a C6a 1_555 1.000(6) n
H62a C6a 1_555 1.000(6) n
H51a C5a 1_555 1.000(6) n
H52a C5a 1_555 1.000(6) n
H41a C4a 1_555 1.000(6) n
H42a C4a 1_555 1.000(6) n
H31a C3a 1_555 0.999(6) n
H32a C3a 1_555 1.000(6) n
H21a C2a 1_555 0.999(6) n
H22a C2a 1_555 1.000(6) n
H11 C1 1_555 1.001(6) n
H12 C1 1_555 1.000(6) n
H181b C18b 1_555 1.000(6) n
H182b C18b 1_555 1.000(5) n
H183b C18b 1_555 1.001(6) n
H171b C17b 1_555 1.000(5) n
H172b C17b 1_555 1.000(6) n
H161b C16b 1_555 1.000(5) n
H162b C16b 1_555 1.000(6) n
H151b C15b 1_555 1.000(5) n
H152b C15b 1_555 1.000(6) n
H141b C14b 1_555 1.000(6) n
H142b C14b 1_555 1.000(5) n
H131b C13b 1_555 1.000(6) n
H132b C13b 1_555 1.000(5) n
H121b C12b 1_555 1.000(6) n
H122b C12b 1_555 1.000(5) n
H111b C11b 1_555 1.000(6) n
H112b C11b 1_555 1.000(5) n
H101b C10b 1_555 1.000(6) n
H102b C10b 1_555 1.000(5) n
H91b C9b 1_555 1.000(5) n
H92b C9b 1_555 1.000(6) n
H81b C8b 1_555 1.000(5) n
H82b C8b 1_555 1.000(6) n
H71b C7b 1_555 1.000(5) n
H72b C7b 1_555 1.001(6) n
H61b C6b 1_555 1.000(5) n
H62b C6b 1_555 1.000(6) n
H51b C5b 1_555 1.000(5) n
H52b C5b 1_555 1.000(6) n
H41b C4b 1_555 1.000(6) n
H42b C4b 1_555 1.000(5) n
H31b C3b 1_555 1.000(6) n
H32b C3b 1_555 1.000(5) n
H21b C2b 1_555 1.001(6) n
H22b C2b 1_555 1.000(6) n
H21 C2 1_555 1.001(6) n
H181c C18c 1_555 1.000(7) n
H182c C18c 1_555 1.000(5) n
H183c C18c 1_555 1.000(6) n
H171c C17c 1_555 1.000(5) n
H172c C17c 1_555 1.000(6) n
H161c C16c 1_555 1.000(6) n
H162c C16c 1_555 1.000(6) n
H151c C15c 1_555 1.000(6) n
H152c C15c 1_555 1.000(6) n
H141c C14c 1_555 1.000(5) n
H142c C14c 1_555 1.000(6) n
H131c C13c 1_555 1.000(6) n
H132c C13c 1_555 1.000(6) n
H121c C12c 1_555 0.999(6) n
H122c C12c 1_555 0.999(6) n
H111c C11c 1_555 1.000(6) n
H112c C11c 1_555 1.000(6) n
H101c C10c 1_555 1.000(6) n
H102c C10c 1_555 1.000(6) n
H91c C9c 1_555 1.000(6) n
H92c C9c 1_555 1.000(6) n
H81c C8c 1_555 1.000(6) n
H82c C8c 1_555 1.000(6) n
H71c C7c 1_555 1.000(6) n
H72c C7c 1_555 1.000(6) n
H61c C6c 1_555 1.000(6) n
H62c C6c 1_555 1.000(6) n
H51c C5c 1_555 1.000(6) n
H52c C5c 1_555 1.000(7) n
H41c C4c 1_555 1.000(6) n
H42c C4c 1_555 1.000(6) n
H31c C3c 1_555 1.000(6) n
H32c C3c 1_555 1.000(6) n
H21c C2c 1_555 1.000(7) n
H22c C2c 1_555 1.000(6) n
H31 C3 1_555 1.000(6) n
H32 C3 1_555 1.000(5) n
